data_7035179
loop_
_publ_author_name
'Waitschat, Steve'
'Wharmby, Michael T.'
'Stock, Norbert'

_publ_section_title
;
 Flow-synthesis of carboxylate and phosphonate based metal-organic
 frameworks under non-solvothermal reaction conditions.
;
_journal_issue 24
_journal_name_full 'Dalton transactions (Cambridge, England : 2003)'
_journal_page_first 11235
_journal_page_last 11240
_journal_paper_doi 10.1039/c5dt01100k
_journal_volume 44
_journal_year 2015
_chemical_formula_moiety 'C3 Cd N O4 P, 2.763(O)'
_chemical_formula_sum 'C3 Cd N O6.76 P'
_chemical_formula_weight 301.63
_space_group_IT_number 148
_symmetry_cell_setting trigonal
_symmetry_space_group_name_Hall '-R 3'
_symmetry_space_group_name_H-M 'R -3 :H'
_cell_angle_alpha 90
_cell_angle_beta 90
_cell_angle_gamma 120
_cell_formula_units_Z 18
_cell_length_a 27.4100(8)
_cell_length_b 27.4100(8)
_cell_length_c 6.7279(2)
_cell_measurement_temperature 298
_cell_volume 4377.5(2)
_diffrn_ambient_temperature 298
_diffrn_measurement_device_type 'Stoe Stadi P'
_diffrn_radiation_probe x-ray
_diffrn_radiation_type 'Cu K\a~1~'
_diffrn_radiation_wavelength 1.540562
_exptl_crystal_density_diffrn 2.060
_exptl_crystal_density_meas ?
_exptl_crystal_density_method 'Not measured'
_pd_char_colour white
_pd_meas_number_of_points 5733
_pd_proc_2theta_range_inc 0.015
_pd_proc_2theta_range_max 88.98500
_pd_proc_2theta_range_min 3.005
_pd_proc_ls_prof_R_factor 0.0493
_pd_proc_ls_prof_wR_expected 0.0563
_pd_proc_ls_prof_wR_factor 0.0643
_refine_ls_goodness_of_fit_all 1.14125
_refine_ls_number_parameters 0.000000
_refine_ls_number_restraints 21
_refine_ls_R_I_factor 0.0156
_refine_ls_shift/su_max 3.5982631e-015
_reflns_d_resolution_high 1.09473
_reflns_d_resolution_low 13.70501
_reflns_limit_h_max 20
_reflns_limit_h_min 0
_reflns_limit_k_max 21
_reflns_limit_k_min -24
_reflns_limit_l_max 6
_reflns_limit_l_min -6
_cod_data_source_file c5dt01100k2.cif
_cod_data_source_block STA-12(Cd)-AP.cif
_cod_depositor_comments
;
The following automatic conversions were performed:

'_exptl_crystal_density_meas' value 'Not measured' was changed to '?'
- the value is perceived as not measured.

Automatic conversion script
Id: cif_fix_values 3271 2015-04-21 07:52:19Z andrius 

 Adding full bibliography for 7035179.cif.
;
_cod_original_cell_volume 4377.5(3)
_cod_original_sg_symbol_H-M R-3
_cod_database_code 7035179

loop_
_symmetry_equiv_pos_as_xyz
'x, y, z '
'-x+y, -x, z '
'-y, x-y, z '
'y, -x+y, -z '
'x-y, x, -z '
'-x, -y, -z '
'x-1/3, y+1/3, z+1/3 '
'-x+y-1/3, -x+1/3, z+1/3 '
'-y-1/3, x-y+1/3, z+1/3 '
'y-1/3, -x+y+1/3, -z+1/3 '
'x-y-1/3, x+1/3, -z+1/3 '
'-x-1/3, -y+1/3, -z+1/3 '
'x+1/3, y-1/3, z-1/3 '
'-x+y+1/3, -x-1/3, z-1/3 '
'-y+1/3, x-y-1/3, z-1/3 '
'y+1/3, -x+y-1/3, -z-1/3 '
'x-y+1/3, x-1/3, -z-1/3 '
'-x+1/3, -y-1/3, -z-1/3 '

loop_
_atom_site_label
_atom_site_type_symbol
_atom_site_symmetry_multiplicity
_atom_site_fract_x
_atom_site_fract_y
_atom_site_fract_z
_atom_site_occupancy
_atom_site_B_iso_or_equiv
Cd1 Cd 0 0.30384(14) 0.03606(14) -0.3202(6) 1 0.92(3)
P1 P 0 0.4273(4) 0.0388(6) -0.470(2) 1 0.92(3)
O1 O 0 0.4815(9) 0.0864(11) -0.538(4) 1 0.92(3)
O2 O 0 0.3962(10) 0.0554(10) -0.322(4) 1 0.92(3)
O3 O 0 0.3901(11) 0.0074(10) -0.645(4) 1 0.92(3)
O100 O 0 0.2104(15) 0.0094(13) -0.238(4) 1 4.8(10)
N1 N 0 0.4590(14) 0.0020(13) -0.130(4) 1 0.92(3)
C1 C 0 0.4406(14) -0.0141(16) -0.344(5) 1 0.92(3)
C2 C 0 0.4510(15) -0.0538(15) -0.052(5) 1 0.92(3)
C3 C 0 0.5223(15) 0.0428(19) -0.155(5) 1 0.92(3)
O101 O 0 0.2824(21) 0.5722(14) 0.281(6) 0.73684 7.2(9)
O102 O 0 0.0835(19) 0.1747(25) 0.823(8) 0.56634 7.2(9)
O103 O 0 0.310(2) 0.592(3) 0.780(6) 0.68641 7.2(9)
O104 O 0 0.2013(16) 0.5218(19) 0.060(6) 0.77439 7.2(9)

loop_
_geom_angle_atom_site_label_1
_geom_angle_atom_site_label_2
_geom_angle_atom_site_label_3
_geom_angle
_geom_angle_site_symmetry_1
_geom_angle_site_symmetry_2
_geom_angle_site_symmetry_3
O3 Cd1 O2 83.2(11) 8_655 1_555 1_555
N1 Cd1 O3 156.4(10) 15_555 1_555 8_655
N1 Cd1 O2 90.5(10) 15_555 1_555 1_555
O100 Cd1 N1 99.1(11) 1_555 1_555 15_555
O100 Cd1 O3 91.8(12) 1_555 1_555 8_655
O100 Cd1 O2 166.0(10) 1_555 1_555 1_555
O3 Cd1 O100 88.5(8) 15_556 1_555 1_555
O3 Cd1 N1 108.4(12) 15_556 1_555 15_555
O3 Cd1 O3 92.6(12) 15_556 1_555 8_655
O3 Cd1 O2 78.7(8) 15_556 1_555 1_555
O2 Cd1 O3 170.8(12) 15_555 1_555 15_556
O2 Cd1 O100 91.3(8) 15_555 1_555 1_555
O2 Cd1 N1 80.7(12) 15_555 1_555 15_555
O2 Cd1 O3 78.2(10) 15_555 1_555 8_655
O2 Cd1 O2 100.5(10) 15_555 1_555 1_555
O3 P1 O1 110.9(17) 1_555 1_555 1_555
O2 P1 O3 111.1(17) 1_555 1_555 1_555
O2 P1 O1 114.0(18) 1_555 1_555 1_555
C1 P1 O2 106.9(18) 1_555 1_555 1_555
C1 P1 O3 104.4(18) 1_555 1_555 1_555
C1 P1 O1 108.9(18) 1_555 1_555 1_555
C2 N1 C1 100(3) 1_555 1_555 1_555
C3 N1 C2 108(4) 1_555 1_555 1_555
C3 N1 C1 101(3) 1_555 1_555 1_555
P1 C1 N1 112(3) 1_555 1_555 1_555
C3 C2 N1 107(3) 6_655 1_555 1_555
N1 C3 C2 107(3) 1_555 1_555 6_655

loop_
_geom_bond_atom_site_label_1
_geom_bond_atom_site_label_2
_geom_bond_distance
_geom_bond_site_symmetry_1
_geom_bond_site_symmetry_2
Cd1 O2 2.31(3) 1_555 1_555
Cd1 O2 2.38(3) 1_555 15_555
Cd1 O3 2.32(2) 1_555 8_655
Cd1 O3 2.36(3) 1_555 15_556
Cd1 O100 2.35(4) 1_555 1_555
Cd1 N1 2.33(4) 1_555 15_555
P1 O1 1.48(2) 1_555 1_555
P1 O2 1.52(3) 1_555 1_555
P1 O3 1.51(3) 1_555 1_555
P1 C1 1.87(5) 1_555 1_555
O1 P1 1.48(2) 1_555 1_555
N1 C1 1.52(4) 1_555 1_555
N1 C2 1.53(6) 1_555 1_555
N1 C3 1.53(5) 1_555 1_555
C2 C3 1.53(5) 1_555 6_655
